data_1537460
loop_
_publ_author_name
'Jandali, M.Z.'
'Eulenberger, G.'
'Hahn, H.'

_publ_section_title
;
 Darstellung und Kristallstruktur des Quecksilber(II)-Thiodiphosphats Hg2
 P2 S7
;
_journal_name_full 'Zeitschrift fuer Anorganische und Allgemeine Chemie'
_journal_page_first 184
_journal_page_last 192
_journal_volume 445
_journal_year 1978
_chemical_formula_sum 'Hg2 P2 S7'
_space_group_IT_number 5
_symmetry_space_group_name_Hall 'C 2y'
_symmetry_space_group_name_H-M 'C 1 2 1'
_cell_angle_alpha 90
_cell_angle_beta 103.83
_cell_angle_gamma 90
_cell_formula_units_Z 2
_cell_length_a 10.887
_cell_length_b 5.827
_cell_length_c 8.132
_cell_volume 500.926
_citation_journal_id_ASTM ZAACAB
_cod_data_source_file Jandali_ZAACAB_1978_352.cif
_cod_data_source_block Hg2P2S7
_cod_original_cell_volume 500.9265
_cod_database_code 1537460

loop_
_symmetry_equiv_pos_as_xyz
x,y,z
-x,y,-z
x+1/2,y+1/2,z
-x+1/2,y+1/2,-z

loop_
_atom_site_label
_atom_site_type_symbol
_atom_site_fract_x
_atom_site_fract_y
_atom_site_fract_z
_atom_site_occupancy
_atom_site_U_iso_or_equiv
S4 S-2 0.5263 0.2623 0.2362 1 0.0
S1 S-2 0.2593 0.366 0.3563 1 0.0
P1 P+5 0.4131 0.5077 0.2944 1 0.0
Hg1 Hg+2 0.2092 0 0.1975 1 0.0
S3 S-2 0.8733 0.2484 0.1074 1 0.0
S2 S-2 0 0.2188 0.5 1 0.0
